data_7057509
loop_
_publ_author_name
'Triadon, Am\'ed\'ee'
'Ngo Ndimba, Alphonsine'
'Richy, Nicolas'
'Amar, Anissa'
'Boucekkine, Abdou'
'Roisnel, Thierry'
'Cifuentes, Marie P.'
'Humphrey, Mark G.'
'Blanchard-Desce, Mireille'
'Mongin, Olivier'
'Paul, Fr\'ed\'eric'

_publ_section_title
;
 Diphenylamino-substituted tristyryl vs. triphenyl isocyanurates: improved
 conjugation has minimal impact on two-photon absorption
;
_journal_issue 14
_journal_name_full 'New Journal of Chemistry'
_journal_page_first 11289
_journal_paper_doi 10.1039/C8NJ01904E
_journal_volume 42
_journal_year 2018
_chemical_compound_source 'synthesis as described'
_chemical_formula_moiety 'C27 H18 Br3 N3 O3'
_chemical_formula_sum 'C27 H18 Br3 N3 O3'
_chemical_formula_weight 672.17
_space_group_crystal_system monoclinic
_space_group_IT_number 14
_space_group_name_Hall '-P 2yn'
_space_group_name_H-M_alt 'P 1 21/n 1'
_symmetry_space_group_name_Hall '-P 2yn'
_symmetry_space_group_name_H-M 'P 1 21/n 1'
_atom_sites_solution_hydrogens geom
_audit_update_record
;
2016-10-25 deposited with the CCDC.
2018-06-15 downloaded from the CCDC.
;
_cell_angle_alpha 90
_cell_angle_beta 100.969(5)
_cell_angle_gamma 90
_cell_formula_units_Z 4
_cell_length_a 19.931(3)
_cell_length_b 6.4376(9)
_cell_length_c 21.314(3)
_cell_measurement_reflns_used 5833
_cell_measurement_temperature 150
_cell_measurement_theta_max 26.79
_cell_measurement_theta_min 3.16
_cell_measurement_wavelength 0.71073
_cell_volume 2684.8(7)
_computing_cell_refinement 'APEX3 (Bruker, 2015); SAINT (Bruker, 2014)'
_computing_data_collection 'SAINT (Bruker, 2014)'
_computing_data_reduction 'SAINT (Bruker, 2014)'
_computing_molecular_graphics 'SXGRAPH (Farrugia, 1999), Mercury (CSD, 2014)'
_computing_publication_material 'CRYSCALC (T. Roisnel, local program, 2016)'
_computing_structure_refinement 'SHELXL-2014/7 (Sheldrick, 2014)'
_computing_structure_solution 'SHELXT (Sheldrick, 2015)'
_diffrn_ambient_temperature 150
_diffrn_detector '(CMOS) PHOTON 100'
_diffrn_measured_fraction_theta_full 0.999
_diffrn_measured_fraction_theta_max 0.997
_diffrn_measurement_device_type 'D8 VENTURE Bruker AXS'
_diffrn_measurement_method 'rotation images'
_diffrn_radiation_monochromator 'multilayer monochromator'
_diffrn_radiation_probe x-ray
_diffrn_radiation_source 'Incoatec microfocus sealed tube'
_diffrn_radiation_type MoK\a
_diffrn_radiation_wavelength 0.71073
_diffrn_reflns_av_R_equivalents 0.1206
_diffrn_reflns_av_unetI/netI 0.0782
_diffrn_reflns_limit_h_max 25
_diffrn_reflns_limit_h_min -25
_diffrn_reflns_limit_k_max 8
_diffrn_reflns_limit_k_min -8
_diffrn_reflns_limit_l_max 27
_diffrn_reflns_limit_l_min -22
_diffrn_reflns_number 32585
_diffrn_reflns_theta_full 25.242
_diffrn_reflns_theta_max 27.552
_diffrn_reflns_theta_min 3.090
_exptl_absorpt_coefficient_mu 4.541
_exptl_absorpt_correction_T_max 0.834
_exptl_absorpt_correction_T_min 0.601
_exptl_absorpt_correction_type multi-scan
_exptl_absorpt_process_details
;
  [Sheldrick, G.M. (2014). SADABS Bruker AXS Inc., Madison, Wisconsin, USA]
;
_exptl_crystal_colour colourless
_exptl_crystal_density_diffrn 1.663
_exptl_crystal_description stick
_exptl_crystal_F_000 1320
_exptl_crystal_size_max 0.580
_exptl_crystal_size_mid 0.070
_exptl_crystal_size_min 0.040
_refine_diff_density_max 1.250
_refine_diff_density_min -1.115
_refine_diff_density_rms 0.166
_refine_ls_extinction_method none
_refine_ls_goodness_of_fit_ref 1.163
_refine_ls_hydrogen_treatment constr
_refine_ls_matrix_type full
_refine_ls_number_parameters 295
_refine_ls_number_reflns 6191
_refine_ls_number_restraints 0
_refine_ls_restrained_S_all 1.163
_refine_ls_R_factor_all 0.1285
_refine_ls_R_factor_gt 0.0913
_refine_ls_shift/su_max 0.001
_refine_ls_shift/su_mean 0.000
_refine_ls_structure_factor_coef Fsqd
_refine_ls_weighting_details 'w=1/[\s^2^(Fo^2^)+(0.0208P)^2^+43.8393P] where P=(Fo^2^+2Fc^2^)/3'
_refine_ls_weighting_scheme calc
_refine_ls_wR_factor_gt 0.1812
_refine_ls_wR_factor_ref 0.1942
_reflns_number_gt 4366
_reflns_number_total 6191
_reflns_threshold_expression >2sigma(I)
_cod_data_source_file c8nj01904e2.cif
_cod_data_source_block NR100
_cod_depositor_comments 'Adding full bibliography for 7057509.cif.'
_cod_original_cell_volume 2684.8(6)
_cod_database_code 7057509

loop_
_space_group_symop_operation_xyz
'x, y, z'
'-x+1/2, y+1/2, -z+1/2'
'-x, -y, -z'
'x-1/2, -y-1/2, z-1/2'

loop_
_atom_site_label
_atom_site_type_symbol
_atom_site_fract_x
_atom_site_fract_y
_atom_site_fract_z
_atom_site_U_iso_or_equiv
_atom_site_adp_type
_atom_site_occupancy
_atom_site_site_symmetry_order
_atom_site_calc_flag
_atom_site_refinement_flags_posn
_atom_site_refinement_flags_adp
C1 C 0.5670(6) 1.2521(14) 0.3188(5) 0.040(3) Uani 1 1 d . .
H1 H 0.5796 1.1112 0.3146 0.048 Uiso 1 1 calc R U
C2 C 0.5302(5) 1.3601(16) 0.2652(5) 0.036(2) Uani 1 1 d . .
H2 H 0.5184 1.2961 0.2244 0.043 Uiso 1 1 calc R U
C3 C 0.5125(4) 1.5624(14) 0.2751(4) 0.0255(19) Uani 1 1 d . .
C4 C 0.5291(5) 1.6524(17) 0.3346(5) 0.036(2) Uani 1 1 d . .
H4 H 0.5161 1.7922 0.3401 0.044 Uiso 1 1 calc R U
C5 C 0.5640(5) 1.5450(16) 0.3863(5) 0.039(2) Uani 1 1 d . .
H5 H 0.5731 1.6073 0.4274 0.047 Uiso 1 1 calc R U
C6 C 0.5849(5) 1.3525(17) 0.3779(4) 0.037(2) Uani 1 1 d . .
C7 C 0.6255(6) 1.2381(18) 0.4338(5) 0.045(3) Uani 1 1 d . .
H7 H 0.6227 1.2867 0.4754 0.054 Uiso 1 1 calc R U
C8 C 0.6633(4) 1.0806(15) 0.4300(4) 0.028(2) Uani 1 1 d . .
H8 H 0.6639 1.0361 0.3876 0.033 Uiso 1 1 calc R U
N9 N 0.7056(3) 0.9579(11) 0.4795(3) 0.0183(14) Uani 1 1 d . .
C10 C 0.7189(4) 1.0255(12) 0.5438(4) 0.0177(16) Uani 1 1 d . .
O11 O 0.6961(3) 1.1813(10) 0.5611(3) 0.0317(15) Uani 1 1 d . .
C21 C 0.8545(5) 1.3542(16) 0.7597(4) 0.034(2) Uani 1 1 d . .
H21 H 0.8514 1.4578 0.7276 0.041 Uiso 1 1 calc R U
C22 C 0.8861(5) 1.3990(15) 0.8212(4) 0.030(2) Uani 1 1 d . .
H22 H 0.9049 1.5333 0.8312 0.035 Uiso 1 1 calc R U
C23 C 0.8908(5) 1.2524(14) 0.8680(4) 0.0248(19) Uani 1 1 d . .
C24 C 0.8628(5) 1.0557(15) 0.8550(5) 0.030(2) Uani 1 1 d . .
H24 H 0.8657 0.9534 0.8875 0.037 Uiso 1 1 calc R U
C25 C 0.8301(4) 1.0141(14) 0.7919(4) 0.027(2) Uani 1 1 d . .
H25 H 0.8096 0.8821 0.7819 0.033 Uiso 1 1 calc R U
C26 C 0.8270(4) 1.1594(14) 0.7443(4) 0.0253(19) Uani 1 1 d . .
C27 C 0.8000(5) 1.1194(15) 0.6742(4) 0.030(2) Uani 1 1 d . .
H27 H 0.7972 1.2319 0.6450 0.036 Uiso 1 1 calc R U
C28 C 0.7811(4) 0.9406(15) 0.6532(4) 0.027(2) Uani 1 1 d . .
H28 H 0.7792 0.8324 0.6831 0.032 Uiso 1 1 calc R U
N29 N 0.7620(4) 0.8927(11) 0.5847(3) 0.0214(15) Uani 1 1 d . .
C30 C 0.7880(4) 0.7035(12) 0.5687(4) 0.0184(16) Uani 1 1 d . .
O31 O 0.8232(3) 0.5998(10) 0.6087(3) 0.0303(15) Uani 1 1 d . .
C41 C 0.9069(5) 0.0045(14) 0.5207(4) 0.0284(8) Uani 1 1 d . .
H41 H 0.9153 0.0235 0.5657 0.034 Uiso 1 1 calc R U
C42 C 0.9330(5) -0.1645(14) 0.4958(4) 0.0284(8) Uani 1 1 d . .
H42 H 0.9596 -0.2625 0.5232 0.034 Uiso 1 1 calc R U
C43 C 0.9207(5) -0.1934(14) 0.4296(4) 0.0284(8) Uani 1 1 d . .
C44 C 0.8826(5) -0.0466(14) 0.3896(4) 0.0284(8) Uani 1 1 d . .
H44 H 0.8749 -0.0641 0.3445 0.034 Uiso 1 1 calc R U
C45 C 0.8565(5) 0.1218(14) 0.4154(4) 0.0284(8) Uani 1 1 d . .
H45 H 0.8303 0.2210 0.3882 0.034 Uiso 1 1 calc R U
C46 C 0.8681(5) 0.1496(14) 0.4817(4) 0.0284(8) Uani 1 1 d . .
C47 C 0.8426(5) 0.3341(12) 0.5112(4) 0.0229(18) Uani 1 1 d . .
H47 H 0.8593 0.3561 0.5555 0.027 Uiso 1 1 calc R U
C48 C 0.7981(4) 0.4723(13) 0.4807(4) 0.0224(18) Uani 1 1 d . .
H48 H 0.7817 0.4445 0.4367 0.027 Uiso 1 1 calc R U
N49 N 0.7720(4) 0.6542(11) 0.5044(3) 0.0200(14) Uani 1 1 d . .
C50 C 0.7331(4) 0.7793(14) 0.4578(4) 0.0235(18) Uani 1 1 d . .
O51 O 0.7230(4) 0.7322(10) 0.4024(3) 0.0356(16) Uani 1 1 d . .
Br1 Br 0.46228(5) 1.72081(15) 0.20694(5) 0.0353(3) Uani 1 1 d . .
Br2 Br 0.93853(5) 1.31612(19) 0.95152(4) 0.0413(3) Uani 1 1 d . .
Br3 Br 0.95830(6) -0.42409(17) 0.39339(5) 0.0441(3) Uani 1 1 d . .

loop_
_atom_site_aniso_label
_atom_site_aniso_U_11
_atom_site_aniso_U_22
_atom_site_aniso_U_33
_atom_site_aniso_U_23
_atom_site_aniso_U_13
_atom_site_aniso_U_12
C1 0.054(7) 0.013(4) 0.060(7) 0.007(4) 0.027(5) 0.002(4)
C2 0.029(5) 0.033(5) 0.050(6) 0.012(5) 0.014(5) 0.004(4)
C3 0.015(4) 0.028(5) 0.032(5) 0.007(4) 0.000(3) 0.001(4)
C4 0.029(5) 0.047(6) 0.033(5) 0.007(5) 0.007(4) -0.006(5)
C5 0.033(6) 0.033(6) 0.048(6) 0.004(5) -0.003(5) 0.009(5)
C6 0.029(5) 0.052(6) 0.027(5) -0.004(4) 0.001(4) -0.004(5)
C7 0.054(7) 0.049(7) 0.027(5) 0.008(5) -0.002(5) 0.006(6)
C8 0.015(4) 0.035(5) 0.035(5) 0.012(4) 0.008(4) 0.006(4)
N9 0.017(3) 0.024(4) 0.012(3) 0.002(3) 0.000(3) 0.002(3)
C10 0.014(4) 0.020(4) 0.020(4) -0.002(3) 0.006(3) -0.001(3)
O11 0.028(3) 0.037(4) 0.027(3) -0.004(3) -0.002(3) 0.013(3)
C21 0.031(5) 0.045(6) 0.023(4) 0.007(4) 0.000(4) -0.001(5)
C22 0.030(5) 0.028(5) 0.031(5) 0.003(4) 0.007(4) -0.009(4)
C23 0.029(5) 0.030(5) 0.015(4) -0.013(3) 0.003(3) 0.000(4)
C24 0.030(5) 0.029(5) 0.035(5) 0.009(4) 0.013(4) 0.002(4)
C25 0.020(4) 0.026(5) 0.038(5) -0.023(4) 0.010(4) -0.004(4)
C26 0.026(5) 0.032(5) 0.019(4) -0.003(4) 0.005(3) 0.002(4)
C27 0.032(5) 0.034(5) 0.025(4) 0.006(4) 0.003(4) -0.010(4)
C28 0.023(5) 0.038(5) 0.017(4) -0.001(4) 0.001(3) 0.009(4)
N29 0.021(4) 0.033(4) 0.009(3) -0.004(3) 0.002(3) -0.001(3)
C30 0.020(4) 0.014(4) 0.019(4) 0.000(3) 0.000(3) -0.007(3)
O31 0.045(4) 0.029(3) 0.014(3) 0.006(3) -0.001(3) 0.007(3)
C41 0.033(2) 0.0261(19) 0.0251(18) 0.0020(15) 0.0027(15) 0.0037(16)
C42 0.033(2) 0.0261(19) 0.0251(18) 0.0020(15) 0.0027(15) 0.0037(16)
C43 0.033(2) 0.0261(19) 0.0251(18) 0.0020(15) 0.0027(15) 0.0037(16)
C44 0.033(2) 0.0261(19) 0.0251(18) 0.0020(15) 0.0027(15) 0.0037(16)
C45 0.033(2) 0.0261(19) 0.0251(18) 0.0020(15) 0.0027(15) 0.0037(16)
C46 0.033(2) 0.0261(19) 0.0251(18) 0.0020(15) 0.0027(15) 0.0037(16)
C47 0.039(5) 0.012(4) 0.016(4) 0.007(3) 0.002(4) 0.003(4)
C48 0.027(5) 0.020(4) 0.021(4) -0.003(3) 0.008(3) 0.001(4)
N49 0.025(4) 0.021(3) 0.015(3) -0.001(3) 0.005(3) 0.000(3)
C50 0.024(4) 0.028(5) 0.017(4) 0.002(3) 0.001(3) 0.001(4)
O51 0.052(4) 0.038(4) 0.016(3) 0.000(3) 0.002(3) 0.018(3)
Br1 0.0355(5) 0.0337(5) 0.0350(5) 0.0171(4) 0.0025(4) 0.0043(4)
Br2 0.0377(6) 0.0680(8) 0.0157(4) -0.0132(4) -0.0011(4) 0.0083(5)
Br3 0.0553(7) 0.0373(6) 0.0396(6) -0.0039(5) 0.0090(5) 0.0179(5)

loop_
_atom_type_symbol
_atom_type_description
_atom_type_scat_dispersion_real
_atom_type_scat_dispersion_imag
_atom_type_scat_source
C C 0.0033 0.0016 'International Tables Vol C Tables 4.2.6.8 and 6.1.1.4'
H H 0.0000 0.0000 'International Tables Vol C Tables 4.2.6.8 and 6.1.1.4'
Br Br -0.2901 2.4595 'International Tables Vol C Tables 4.2.6.8 and 6.1.1.4'
N N 0.0061 0.0033 'International Tables Vol C Tables 4.2.6.8 and 6.1.1.4'
O O 0.0106 0.0060 'International Tables Vol C Tables 4.2.6.8 and 6.1.1.4'

loop_
_geom_angle_atom_site_label_1
_geom_angle_atom_site_label_2
_geom_angle_atom_site_label_3
_geom_angle
C6 C1 C2 120.2(9)
C6 C1 H1 119.9
C2 C1 H1 119.9
C3 C2 C1 116.7(10)
C3 C2 H2 121.7
C1 C2 H2 121.7
C4 C3 C2 121.1(9)
C4 C3 Br1 118.6(7)
C2 C3 Br1 120.3(7)
C5 C4 C3 121.6(10)
C5 C4 H4 119.2
C3 C4 H4 119.2
C6 C5 C4 119.1(11)
C6 C5 H5 120.5
C4 C5 H5 120.5
C5 C6 C1 121.2(10)
C5 C6 C7 119.1(9)
C1 C6 C7 119.6(10)
C8 C7 C6 125.1(10)
C8 C7 H7 117.5
C6 C7 H7 117.5
C7 C8 N9 130.8(9)
C7 C8 H8 114.6
N9 C8 H8 114.6
C50 N9 C10 124.4(6)
C50 N9 C8 114.7(7)
C10 N9 C8 120.9(7)
O11 C10 N29 123.3(7)
O11 C10 N9 123.2(7)
N29 C10 N9 113.4(7)
C22 C21 C26 120.5(9)
C22 C21 H21 119.8
C26 C21 H21 119.8
C23 C22 C21 120.6(9)
C23 C22 H22 119.7
C21 C22 H22 119.7
C22 C23 C24 121.0(8)
C22 C23 Br2 119.3(7)
C24 C23 Br2 119.7(7)
C23 C24 C25 117.4(8)
C23 C24 H24 121.3
C25 C24 H24 121.3
C26 C25 C24 121.7(8)
C26 C25 H25 119.2
C24 C25 H25 119.2
C25 C26 C21 118.8(8)
C25 C26 C27 124.9(8)
C21 C26 C27 116.2(8)
C28 C27 C26 122.1(8)
C28 C27 H27 118.9
C26 C27 H27 118.9
C27 C28 N29 123.1(9)
C27 C28 H28 118.4
N29 C28 H28 118.4
C30 N29 C10 126.6(6)
C30 N29 C28 112.9(7)
C10 N29 C28 120.3(7)
O31 C30 N49 124.8(8)
O31 C30 N29 120.5(7)
N49 C30 N29 114.7(7)
C42 C41 C46 121.2(9)
C42 C41 H41 119.4
C46 C41 H41 119.4
C41 C42 C43 119.7(8)
C41 C42 H42 120.2
C43 C42 H42 120.2
C44 C43 C42 119.9(8)
C44 C43 Br3 119.5(7)
C42 C43 Br3 120.6(7)
C45 C44 C43 119.7(8)
C45 C44 H44 120.1
C43 C44 H44 120.1
C44 C45 C46 120.5(8)
C44 C45 H45 119.8
C46 C45 H45 119.8
C41 C46 C45 119.0(9)
C41 C46 C47 119.0(8)
C45 C46 C47 121.9(8)
C48 C47 C46 125.4(8)
C48 C47 H47 117.3
C46 C47 H47 117.3
C47 C48 N49 129.3(8)
C47 C48 H48 115.3
N49 C48 H48 115.3
C30 N49 C50 124.5(7)
C30 N49 C48 120.9(7)
C50 N49 C48 114.5(7)
O51 C50 N9 122.4(8)
O51 C50 N49 121.5(8)
N9 C50 N49 116.1(7)

loop_
_geom_bond_atom_site_label_1
_geom_bond_atom_site_label_2
_geom_bond_distance
C1 C6 1.400(14)
C1 C2 1.417(14)
C1 H1 0.9500
C2 C3 1.376(13)
C2 H2 0.9500
C3 C4 1.376(13)
C3 Br1 1.897(8)
C4 C5 1.371(13)
C4 H4 0.9500
C5 C6 1.330(14)
C5 H5 0.9500
C6 C7 1.500(14)
C7 C8 1.276(14)
C7 H7 0.9500
C8 N9 1.453(10)
C8 H8 0.9500
N9 C50 1.391(11)
N9 C10 1.412(10)
C10 O11 1.189(10)
C10 N29 1.395(10)
C21 C22 1.372(12)
C21 C26 1.383(13)
C21 H21 0.9500
C22 C23 1.364(12)
C22 H22 0.9500
C23 C24 1.390(13)
C23 Br2 1.896(8)
C24 C25 1.404(13)
C24 H24 0.9500
C25 C26 1.373(13)
C25 H25 0.9500
C26 C27 1.510(12)
C27 C28 1.266(13)
C27 H27 0.9500
C28 N29 1.469(10)
C28 H28 0.9500
N29 C30 1.391(11)
C30 O31 1.199(9)
C30 N49 1.383(10)
C41 C42 1.358(12)
C41 C46 1.384(12)
C41 H41 0.9500
C42 C43 1.397(12)
C42 H42 0.9500
C43 C44 1.396(12)
C43 Br3 1.893(9)
C44 C45 1.363(12)
C44 H44 0.9500
C45 C46 1.401(12)
C45 H45 0.9500
C46 C47 1.477(12)
C47 C48 1.335(11)
C47 H47 0.9500
C48 N49 1.414(10)
C48 H48 0.9500
N49 C50 1.395(10)
C50 O51 1.199(10)

loop_
_geom_torsion_atom_site_label_1
_geom_torsion_atom_site_label_2
_geom_torsion_atom_site_label_3
_geom_torsion_atom_site_label_4
_geom_torsion
C6 C1 C2 C3 -1.3(14)
C1 C2 C3 C4 -0.9(14)
C1 C2 C3 Br1 -179.3(7)
C2 C3 C4 C5 0.1(15)
Br1 C3 C4 C5 178.5(8)
C3 C4 C5 C6 3.1(16)
C4 C5 C6 C1 -5.4(16)
C4 C5 C6 C7 177.6(10)
C2 C1 C6 C5 4.6(16)
C2 C1 C6 C7 -178.4(10)
C5 C6 C7 C8 -160.4(11)
C1 C6 C7 C8 22.5(17)
C6 C7 C8 N9 179.1(9)
C7 C8 N9 C50 172.0(11)
C7 C8 N9 C10 -10.8(15)
C50 N9 C10 O11 178.2(8)
C8 N9 C10 O11 1.2(12)
C50 N9 C10 N29 -1.2(11)
C8 N9 C10 N29 -178.2(7)
C26 C21 C22 C23 -0.1(15)
C21 C22 C23 C24 -1.1(14)
C21 C22 C23 Br2 177.2(7)
C22 C23 C24 C25 0.5(13)
Br2 C23 C24 C25 -177.8(7)
C23 C24 C25 C26 1.5(13)
C24 C25 C26 C21 -2.7(14)
C24 C25 C26 C27 172.7(9)
C22 C21 C26 C25 2.0(14)
C22 C21 C26 C27 -173.8(9)
C25 C26 C27 C28 -4.0(15)
C21 C26 C27 C28 171.5(10)
C26 C27 C28 N29 -172.9(8)
O11 C10 N29 C30 176.6(8)
N9 C10 N29 C30 -4.0(11)
O11 C10 N29 C28 0.5(12)
N9 C10 N29 C28 179.9(7)
C27 C28 N29 C30 137.7(9)
C27 C28 N29 C10 -45.7(13)
C10 N29 C30 O31 -177.9(8)
C28 N29 C30 O31 -1.5(11)
C10 N29 C30 N49 4.6(11)
C28 N29 C30 N49 -179.1(7)
C46 C41 C42 C43 -0.1(15)
C41 C42 C43 C44 1.2(14)
C41 C42 C43 Br3 178.5(7)
C42 C43 C44 C45 -1.4(14)
Br3 C43 C44 C45 -178.8(7)
C43 C44 C45 C46 0.6(14)
C42 C41 C46 C45 -0.7(15)
C42 C41 C46 C47 -178.1(9)
C44 C45 C46 C41 0.5(14)
C44 C45 C46 C47 177.8(9)
C41 C46 C47 C48 -171.3(9)
C45 C46 C47 C48 11.4(15)
C46 C47 C48 N49 -178.7(8)
O31 C30 N49 C50 -177.4(8)
N29 C30 N49 C50 0.0(11)
O31 C30 N49 C48 -1.1(13)
N29 C30 N49 C48 176.4(7)
C47 C48 N49 C30 -4.9(14)
C47 C48 N49 C50 171.9(9)
C10 N9 C50 O51 -176.5(8)
C8 N9 C50 O51 0.6(12)
C10 N9 C50 N49 5.1(12)
C8 N9 C50 N49 -177.8(7)
C30 N49 C50 O51 177.1(8)
C48 N49 C50 O51 0.5(12)
C30 N49 C50 N9 -4.4(12)
C48 N49 C50 N9 179.0(7)
